data_1504922
loop_
_publ_author_name
'Finke, Aaron D.'
'Moore, Jeffrey S.'

_publ_contact_author
; 
Scott R. Wilson 
University of Illinois 
School of Chemical Sciences, Box 59-1 
505 South Mathews Avenue 
Urbana, Illinois  61801 
USA 
;
_publ_section_title
;
 Iterative synthesis of 1,3,5-polyphenylene dendrons via C-H activation.
;
_journal_issue 21
_journal_name_full 'Organic letters'
_journal_page_first 4851
_journal_page_last 4854
_journal_paper_doi 10.1021/ol8019605
_journal_volume 10
_journal_year 2008
_chemical_formula_moiety 'C20 H33 B O2'
_chemical_formula_sum 'C20 H33 B O2'
_chemical_formula_weight 316.27
_chemical_name_systematic
; 
? 
;
_space_group_IT_number 62
_symmetry_cell_setting orthorhombic
_symmetry_space_group_name_Hall '-P 2ac 2n'
_symmetry_space_group_name_H-M 'P n m a'
_atom_sites_solution_hydrogens geom
_atom_sites_solution_primary direct
_atom_sites_solution_secondary difmap
_audit_creation_method SHELXL-97
_audit_update_record
; 
2008-07-09   text and data added, srw 
;
_cell_angle_alpha 90.00
_cell_angle_beta 90.00
_cell_angle_gamma 90.00
_cell_formula_units_Z 4
_cell_length_a 11.0312(12)
_cell_length_b 16.3017(17)
_cell_length_c 10.8502(12)
_cell_measurement_reflns_used 3306
_cell_measurement_temperature 193(2)
_cell_measurement_theta_max 22.05
_cell_measurement_theta_min 2.91
_cell_volume 1951.2(4)
_computing_cell_refinement 'SAINT V7.23A (Bruker, 2005)'
_computing_data_collection 'APEX2 V2.0-1 (Bruker, 2004)'
_computing_data_reduction
; 
SAINT V7.23A, XPREP V2005/2, SADABS V2007/4, TWINABS V2007/5 
(Bruker, 2005 & 2007) 
;
_computing_molecular_graphics 'SHELXTL V6.12 (Bruker, 2005)'
_computing_publication_material 'XCIF V6.12 (Bruker, 2005)'
_computing_structure_refinement 'SHELXTL V6.12 (Bruker, 2005)'
_computing_structure_solution 'SHELXTL V6.12 (Bruker, 2005)'
_diffrn_ambient_temperature 193(2)
_diffrn_measured_fraction_theta_full 0.994
_diffrn_measured_fraction_theta_max 0.994
_diffrn_measurement_device 'Bruker Kappa/ApexII CCD'
_diffrn_measurement_method 'profile data from \f and \w scans'
_diffrn_radiation_monochromator graphite
_diffrn_radiation_source 'fine-focus sealed tube'
_diffrn_radiation_type MoK\a
_diffrn_radiation_wavelength 0.71073
_diffrn_radiation_wavelength_id ba94basx
_diffrn_reflns_av_R_equivalents 0.0528
_diffrn_reflns_av_sigmaI/netI 0.0279
_diffrn_reflns_limit_h_max 13
_diffrn_reflns_limit_h_min -13
_diffrn_reflns_limit_k_max 19
_diffrn_reflns_limit_k_min -19
_diffrn_reflns_limit_l_max 13
_diffrn_reflns_limit_l_min -12
_diffrn_reflns_number 24256
_diffrn_reflns_theta_full 25.47
_diffrn_reflns_theta_max 25.47
_diffrn_reflns_theta_min 2.25
_exptl_absorpt_coefficient_mu 0.066
_exptl_absorpt_correction_T_max 0.9971
_exptl_absorpt_correction_T_min 0.9867
_exptl_absorpt_correction_type integration
_exptl_absorpt_process_details 'SHELXTL/XPREP V2005/2 (Bruker, 2005)'
_exptl_crystal_colour colourless
_exptl_crystal_density_diffrn 1.077
_exptl_crystal_density_method 'not measured'
_exptl_crystal_description prism
_exptl_crystal_F_000 696
_exptl_crystal_id ba94basx
_exptl_crystal_preparation
; 
The data crystal was mounted using oil (Parantone-N, Exxon) to a 
0.3 mm cryo-loop (Hampton Research) with the (0 4 3) scattering 
planes roughly normal to the spindle axis. 
;
_exptl_crystal_size_max 0.30
_exptl_crystal_size_mid 0.20
_exptl_crystal_size_min 0.08
_refine_diff_density_max 0.167
_refine_diff_density_min -0.174
_refine_diff_density_rms 0.031
_refine_ls_extinction_coef 0.0068(13)
_refine_ls_extinction_expression Fc^*^=kFc[1+0.001xFc^2^\l^3^/sin(2\q)]^-1/4^
_refine_ls_extinction_method SHELXL
_refine_ls_goodness_of_fit_ref 1.072
_refine_ls_hydrogen_treatment noref
_refine_ls_matrix_type full
_refine_ls_number_parameters 186
_refine_ls_number_reflns 1867
_refine_ls_number_restraints 97
_refine_ls_restrained_S_all 1.116
_refine_ls_R_factor_all 0.0743
_refine_ls_R_factor_gt 0.0442
_refine_ls_shift/su_max 0.002
_refine_ls_shift/su_mean 0.000
_refine_ls_structure_factor_coef Fsqd
_refine_ls_weighting_details 'calc w=1/[\s^2^(Fo^2^)+(0.0498P)^2^+0.6675P] where P=(Fo^2^+2Fc^2^)/3'
_refine_ls_weighting_scheme calc
_refine_ls_wR_factor_gt 0.1069
_refine_ls_wR_factor_ref 0.1232
_reflns_number_gt 1274
_reflns_number_total 1867
_reflns_threshold_expression >2sigma(I)
_cod_data_source_file ol8019605_si_002.cif
_cod_data_source_block ba94basx
_cod_depositor_comments
;
The following automatic conversions were performed:

'_symmetry_cell_setting' value 'Orthorhombic' changed to
'orthorhombic' according to
/home/saulius/struct/CIF-dictionaries/cif_core.dic dictionary named
'cif_core.dic' version 2.4.1 from 2010-06-29.

Automatic conversion script
Id: cif_fix_values 1715 2011-07-08 13:25:40Z adriana 
;
_cod_original_sg_symbol_Hall '-P 2ac 2n '
_cod_original_sg_symbol_H-M 'P n m a '
_cod_database_code 1504922

loop_
_symmetry_equiv_pos_as_xyz
'x, y, z'
'-x+1/2, -y, z+1/2'
'-x, y+1/2, -z'
'x+1/2, -y+1/2, -z+1/2'
'-x, -y, -z'
'x-1/2, y, -z-1/2'
'x, -y-1/2, z'
'-x-1/2, y-1/2, z-1/2'

loop_
_atom_site_label
_atom_site_type_symbol
_atom_site_fract_x
_atom_site_fract_y
_atom_site_fract_z
_atom_site_U_iso_or_equiv
_atom_site_adp_type
_atom_site_occupancy
_atom_site_symmetry_multiplicity
_atom_site_calc_flag
_atom_site_refinement_flags
_atom_site_disorder_assembly
_atom_site_disorder_group
C1 C 0.3271(2) 0.2500 0.6455(2) 0.0308(6) Uani 1 2 d S . .
H1A H 0.2514 0.2500 0.6873 0.037 Uiso 1 2 calc SR . .
C2 C 0.37964(14) 0.17467(10) 0.61648(14) 0.0294(4) Uani 1 1 d . A .
C3 C 0.49186(15) 0.17645(10) 0.55700(14) 0.0304(4) Uani 1 1 d . . .
H3A H 0.5301 0.1261 0.5364 0.036 Uiso 1 1 calc R . .
C4 C 0.5496(2) 0.2500 0.5269(2) 0.0286(5) Uani 1 2 d S . .
C7 C 0.31563(16) 0.09323(10) 0.64487(16) 0.0382(5) Uani 1 1 d DU . .
C8 C 0.2047(3) 0.10271(18) 0.7256(3) 0.0572(10) Uani 0.658(3) 1 d PDU A 1
H8A H 0.1452 0.1376 0.6837 0.086 Uiso 0.658(3) 1 calc PR A 1
H8B H 0.2280 0.1280 0.8040 0.086 Uiso 0.658(3) 1 calc PR A 1
H8C H 0.1690 0.0486 0.7412 0.086 Uiso 0.658(3) 1 calc PR A 1
C9 C 0.2753(3) 0.05454(19) 0.5203(3) 0.0608(10) Uani 0.658(3) 1 d PDU A 1
H9A H 0.2159 0.0905 0.4803 0.091 Uiso 0.658(3) 1 calc PR A 1
H9B H 0.2386 0.0008 0.5356 0.091 Uiso 0.658(3) 1 calc PR A 1
H9C H 0.3460 0.0481 0.4665 0.091 Uiso 0.658(3) 1 calc PR A 1
C10 C 0.4021(3) 0.0327(2) 0.7068(4) 0.0623(10) Uani 0.658(3) 1 d PDU A 1
H10A H 0.4267 0.0543 0.7873 0.094 Uiso 0.658(3) 1 calc PR A 1
H10B H 0.4739 0.0251 0.6549 0.094 Uiso 0.658(3) 1 calc PR A 1
H10C H 0.3610 -0.0201 0.7179 0.094 Uiso 0.658(3) 1 calc PR A 1
B1 B 0.6743(3) 0.2466(6) 0.4598(3) 0.0282(7) Uani 0.50 1 d PD . .
O1 O 0.7467(4) 0.1790(4) 0.4495(4) 0.0400(12) Uani 0.50 1 d PD . .
C15 C 0.8625(3) 0.2070(2) 0.3983(4) 0.0364(9) Uani 0.50 1 d PD . .
C16 C 0.8250(3) 0.2856(2) 0.3300(3) 0.0363(9) Uani 0.50 1 d PD . .
O2 O 0.7220(4) 0.3144(4) 0.4037(4) 0.0378(11) Uani 0.50 1 d PD . .
C17 C 0.9122(8) 0.1403(4) 0.3150(8) 0.048(3) Uani 0.50 1 d PD . .
H17A H 0.9988 0.1467 0.2971 0.058 Uiso 0.50 1 d PR . .
H17B H 0.8654 0.1476 0.2391 0.058 Uiso 0.50 1 d PR . .
H17C H 0.8974 0.0853 0.3482 0.058 Uiso 0.50 1 d PR . .
C18 C 0.9451(3) 0.2216(3) 0.5080(4) 0.0638(18) Uani 0.50 1 d PD . .
H18A H 1.0267 0.2353 0.4788 0.077 Uiso 0.50 1 calc PR . .
H18B H 0.9486 0.1718 0.5586 0.077 Uiso 0.50 1 calc PR . .
H18C H 0.9133 0.2670 0.5575 0.077 Uiso 0.50 1 calc PR . .
C19 C 0.7743(4) 0.2668(10) 0.2018(3) 0.073(4) Uani 0.50 1 d PD . .
H19A H 0.8399 0.2476 0.1483 0.088 Uiso 0.50 1 calc PR . .
H19B H 0.7385 0.3167 0.1669 0.088 Uiso 0.50 1 calc PR . .
H19C H 0.7120 0.2242 0.2082 0.088 Uiso 0.50 1 calc PR . .
C20 C 0.9226(9) 0.3524(5) 0.3269(11) 0.077(4) Uani 0.50 1 d PD . .
H20A H 0.9443 0.3678 0.4113 0.093 Uiso 0.50 1 calc PR . .
H20B H 0.8913 0.4006 0.2832 0.093 Uiso 0.50 1 calc PR . .
H20C H 0.9945 0.3316 0.2841 0.093 Uiso 0.50 1 calc PR . .
C11 C 0.3839(6) 0.0189(3) 0.5999(8) 0.069(2) Uani 0.342(3) 1 d PDU A 2
H11A H 0.4642 0.0174 0.6386 0.104 Uiso 0.342(3) 1 calc PR A 2
H11B H 0.3930 0.0219 0.5102 0.104 Uiso 0.342(3) 1 calc PR A 2
H11C H 0.3389 -0.0308 0.6218 0.104 Uiso 0.342(3) 1 calc PR A 2
C12 C 0.3019(7) 0.0872(4) 0.7878(5) 0.0611(17) Uani 0.342(3) 1 d PDU A 2
H12A H 0.2616 0.0356 0.8093 0.092 Uiso 0.342(3) 1 calc PR A 2
H12B H 0.2532 0.1334 0.8177 0.092 Uiso 0.342(3) 1 calc PR A 2
H12C H 0.3822 0.0889 0.8263 0.092 Uiso 0.342(3) 1 calc PR A 2
C13 C 0.1890(5) 0.0951(4) 0.5893(7) 0.0667(19) Uani 0.342(3) 1 d PDU A 2
H13A H 0.1494 0.0420 0.6024 0.100 Uiso 0.342(3) 1 calc PR A 2
H13B H 0.1947 0.1062 0.5007 0.100 Uiso 0.342(3) 1 calc PR A 2
H13C H 0.1413 0.1384 0.6289 0.100 Uiso 0.342(3) 1 calc PR A 2

loop_
_atom_site_aniso_label
_atom_site_aniso_U_11
_atom_site_aniso_U_22
_atom_site_aniso_U_33
_atom_site_aniso_U_23
_atom_site_aniso_U_13
_atom_site_aniso_U_12
C1 0.0256(13) 0.0367(13) 0.0300(12) 0.000 0.0049(10) 0.000
C2 0.0274(9) 0.0324(9) 0.0286(8) 0.0014(7) 0.0023(7) -0.0006(7)
C3 0.0286(9) 0.0317(9) 0.0309(8) -0.0014(7) 0.0019(7) 0.0041(7)
C4 0.0256(12) 0.0346(13) 0.0255(12) 0.000 -0.0006(10) 0.000
C7 0.0352(10) 0.0318(10) 0.0476(10) 0.0031(8) 0.0108(8) -0.0011(8)
C8 0.050(2) 0.0397(16) 0.081(2) 0.0049(16) 0.0298(19) -0.0085(15)
C9 0.069(2) 0.0470(18) 0.066(2) -0.0074(16) 0.0053(18) -0.0240(17)
C10 0.054(2) 0.0465(19) 0.086(3) 0.0269(19) 0.010(2) 0.0010(16)
B1 0.0268(15) 0.0292(18) 0.0287(13) 0.000(7) -0.0011(11) -0.001(7)
O1 0.029(2) 0.0365(18) 0.055(3) 0.008(2) 0.0145(18) 0.0035(16)
C15 0.026(2) 0.0368(19) 0.047(2) 0.0067(19) 0.0083(18) 0.0008(16)
C16 0.029(2) 0.0362(18) 0.044(2) 0.0047(17) 0.0138(19) 0.0023(15)
O2 0.031(2) 0.030(2) 0.052(3) 0.006(2) 0.0168(19) 0.0056(17)
C17 0.042(5) 0.034(4) 0.068(4) 0.013(3) 0.040(4) 0.011(3)
C18 0.034(2) 0.104(5) 0.053(2) 0.014(2) -0.0020(18) 0.006(2)
C19 0.044(2) 0.137(13) 0.0382(18) 0.019(4) 0.0102(16) 0.007(4)
C20 0.036(5) 0.052(5) 0.144(8) 0.040(5) 0.008(5) 0.007(4)
C11 0.069(4) 0.037(3) 0.101(5) -0.002(3) 0.031(4) -0.013(3)
C12 0.066(4) 0.050(3) 0.067(3) 0.016(3) 0.020(3) -0.011(3)
C13 0.053(4) 0.052(4) 0.095(4) 0.006(3) 0.000(3) -0.022(3)

loop_
_atom_type_symbol
_atom_type_description
_atom_type_scat_dispersion_real
_atom_type_scat_dispersion_imag
_atom_type_scat_source
C C 0.0033 0.0016 'International Tables Vol C Tables 4.2.6.8 and 6.1.1.4'
H H 0.0000 0.0000 'International Tables Vol C Tables 4.2.6.8 and 6.1.1.4'
B B 0.0013 0.0007 'International Tables Vol C Tables 4.2.6.8 and 6.1.1.4'
O O 0.0106 0.0060 'International Tables Vol C Tables 4.2.6.8 and 6.1.1.4'

loop_
_exptl_crystal_face_index_h
_exptl_crystal_face_index_k
_exptl_crystal_face_index_l
_exptl_crystal_face_perp_dist
-1.00 0.00 2.00 0.0400
1.00 0.00 -2.00 0.0400
-1.00 2.00 1.00 0.0700
1.00 -2.00 -1.00 0.1100
-1.00 0.00 0.00 0.0700
1.00 0.00 0.00 0.0000
1.00 -2.00 2.00 0.0700
-1.00 -1.00 1.00 0.0800
1.00 1.00 -1.00 0.0700

loop_
_geom_angle_atom_site_label_1
_geom_angle_atom_site_label_2
_geom_angle_atom_site_label_3
_geom_angle
_geom_angle_site_symmetry_1
C2 C1 C2 123.5(2) 7_565
C2 C1 H1A 118.2 7_565
C2 C1 H1A 118.2 .
C1 C2 C3 117.05(15) .
C1 C2 C7 121.69(15) .
C3 C2 C7 121.23(14) .
C4 C3 C2 122.01(16) .
C4 C3 H3A 119.0 .
C2 C3 H3A 119.0 .
C3 C4 C3 118.4(2) 7_565
C3 C4 B1 122.8(4) 7_565
C3 C4 B1 118.8(4) .
C11 C7 C8 132.3(3) .
C11 C7 C13 110.3(4) .
C8 C7 C13 59.0(3) .
C11 C7 C10 46.5(3) .
C8 C7 C10 108.4(2) .
C13 C7 C10 139.5(3) .
C11 C7 C2 113.6(3) .
C8 C7 C2 113.57(16) .
C13 C7 C2 109.0(3) .
C10 C7 C2 111.09(18) .
C11 C7 C9 62.4(3) .
C8 C7 C9 108.2(2) .
C13 C7 C9 53.3(3) .
C10 C7 C9 107.4(2) .
C2 C7 C9 107.91(16) .
C11 C7 C12 108.6(4) .
C8 C7 C12 49.7(3) .
C13 C7 C12 107.8(4) .
C10 C7 C12 65.4(3) .
C2 C7 C12 107.3(3) .
C9 C7 C12 144.1(3) .
C7 C8 H8A 109.5 .
C7 C8 H8B 109.5 .
C7 C8 H8C 109.5 .
C7 C9 H9A 109.5 .
C7 C9 H9B 109.5 .
C7 C9 H9C 109.5 .
C7 C10 H10A 109.5 .
C7 C10 H10B 109.5 .
C7 C10 H10C 109.5 .
O1 B1 O2 113.1(3) .
O1 B1 C4 125.6(6) .
O2 B1 C4 121.3(6) .
B1 O1 C15 106.8(4) .
O1 C15 C17 108.5(5) .
O1 C15 C18 106.0(3) .
C17 C15 C18 111.2(5) .
O1 C15 C16 102.0(3) .
C17 C15 C16 114.0(4) .
C18 C15 C16 114.2(3) .
O2 C16 C19 106.1(4) .
O2 C16 C20 109.2(5) .
C19 C16 C20 112.2(7) .
O2 C16 C15 102.3(3) .
C19 C16 C15 111.8(6) .
C20 C16 C15 114.5(5) .
B1 O2 C16 106.4(3) .
C15 C17 H17A 113.2 .
C15 C17 H17B 102.9 .
H17A C17 H17B 109.5 .
C15 C17 H17C 112.1 .
H17A C17 H17C 109.5 .
H17B C17 H17C 109.4 .
C15 C18 H18A 109.5 .
C15 C18 H18B 109.5 .
H18A C18 H18B 109.5 .
C15 C18 H18C 109.5 .
H18A C18 H18C 109.5 .
H18B C18 H18C 109.5 .
C16 C19 H19A 109.5 .
C16 C19 H19B 109.5 .
H19A C19 H19B 109.5 .
C16 C19 H19C 109.5 .
H19A C19 H19C 109.5 .
H19B C19 H19C 109.5 .
C16 C20 H20A 109.5 .
C16 C20 H20B 109.5 .
H20A C20 H20B 109.5 .
C16 C20 H20C 109.5 .
H20A C20 H20C 109.5 .
H20B C20 H20C 109.5 .
C7 C11 H11A 109.5 .
C7 C11 H11B 109.5 .
H11A C11 H11B 109.5 .
C7 C11 H11C 109.5 .
H11A C11 H11C 109.5 .
H11B C11 H11C 109.5 .
C7 C12 H12A 109.5 .
C7 C12 H12B 109.5 .
H12A C12 H12B 109.5 .
C7 C12 H12C 109.5 .
H12A C12 H12C 109.5 .
H12B C12 H12C 109.5 .
C7 C13 H13A 109.5 .
C7 C13 H13B 109.5 .
H13A C13 H13B 109.5 .
C7 C13 H13C 109.5 .
H13A C13 H13C 109.5 .
H13B C13 H13C 109.5 .

loop_
_geom_bond_atom_site_label_1
_geom_bond_atom_site_label_2
_geom_bond_distance
_geom_bond_site_symmetry_2
C1 C2 1.3940(19) 7_565
C1 C2 1.3940(19) .
C1 H1A 0.9500 .
C2 C3 1.396(2) .
C2 C7 1.535(2) .
C3 C4 1.3962(19) .
C3 H3A 0.9500 .
C4 C3 1.3962(19) 7_565
C4 B1 1.558(4) .
C7 C11 1.507(5) .
C7 C8 1.513(3) .
C7 C13 1.522(5) .
C7 C10 1.528(3) .
C7 C9 1.557(3) .
C7 C12 1.562(5) .
C8 H8A 0.9800 .
C8 H8B 0.9800 .
C8 H8C 0.9800 .
C9 H9A 0.9800 .
C9 H9B 0.9800 .
C9 H9C 0.9800 .
C10 H10A 0.9800 .
C10 H10B 0.9800 .
C10 H10C 0.9800 .
B1 O1 1.366(6) .
B1 O2 1.366(6) .
O1 C15 1.466(5) .
C15 C17 1.517(6) .
C15 C18 1.518(5) .
C15 C16 1.537(4) .
C16 O2 1.467(5) .
C16 C19 1.529(5) .
C16 C20 1.532(6) .
C17 H17A 0.9801 .
C17 H17B 0.9798 .
C17 H17C 0.9794 .
C18 H18A 0.9800 .
C18 H18B 0.9800 .
C18 H18C 0.9800 .
C19 H19A 0.9800 .
C19 H19B 0.9800 .
C19 H19C 0.9800 .
C20 H20A 0.9800 .
C20 H20B 0.9800 .
C20 H20C 0.9800 .
C11 H11A 0.9800 .
C11 H11B 0.9800 .
C11 H11C 0.9800 .
C12 H12A 0.9800 .
C12 H12B 0.9800 .
C12 H12C 0.9800 .
C13 H13A 0.9800 .
C13 H13B 0.9800 .
C13 H13C 0.9800 .

loop_
_geom_torsion_atom_site_label_1
_geom_torsion_atom_site_label_2
_geom_torsion_atom_site_label_3
_geom_torsion_atom_site_label_4
_geom_torsion
_geom_torsion_site_symmetry_1
_geom_torsion_site_symmetry_4
C2 C1 C2 C3 1.1(3) 7_565 .
C2 C1 C2 C7 -177.09(14) 7_565 .
C1 C2 C3 C4 -0.3(3) . .
C7 C2 C3 C4 177.91(17) . .
C2 C3 C4 C3 -0.5(3) . 7_565
C2 C3 C4 B1 -179.6(2) . .
C1 C2 C7 C11 176.7(4) . .
C3 C2 C7 C11 -1.4(4) . .
C1 C2 C7 C8 -10.3(3) . .
C3 C2 C7 C8 171.6(2) . .
C1 C2 C7 C13 53.3(4) . .
C3 C2 C7 C13 -124.8(3) . .
C1 C2 C7 C10 -132.9(2) . .
C3 C2 C7 C10 49.0(3) . .
C1 C2 C7 C9 109.7(2) . .
C3 C2 C7 C9 -68.4(2) . .
C1 C2 C7 C12 -63.2(4) . .
C3 C2 C7 C12 118.7(3) . .
C3 C4 B1 O1 166.1(3) 7_565 .
C3 C4 B1 O1 -14.8(5) . .
C3 C4 B1 O2 -14.0(5) 7_565 .
C3 C4 B1 O2 165.1(3) . .
O2 B1 O1 C15 9.5(5) . .
C4 B1 O1 C15 -170.6(3) . .
B1 O1 C15 C17 -145.4(5) . .
B1 O1 C15 C18 95.1(4) . .
B1 O1 C15 C16 -24.7(4) . .
O1 C15 C16 O2 30.2(3) . .
C17 C15 C16 O2 147.0(5) . .
C18 C15 C16 O2 -83.6(4) . .
O1 C15 C16 C19 -82.8(4) . .
C17 C15 C16 C19 33.9(6) . .
C18 C15 C16 C19 163.3(3) . .
O1 C15 C16 C20 148.1(6) . .
C17 C15 C16 C20 -95.1(6) . .
C18 C15 C16 C20 34.3(6) . .
O1 B1 O2 C16 11.2(5) . .
C4 B1 O2 C16 -168.7(3) . .
C19 C16 O2 B1 91.6(7) . .
C20 C16 O2 B1 -147.3(6) . .
C15 C16 O2 B1 -25.7(4) . .
